data_2202840
loop_
_publ_author_name
'Kania-Korwel, Izabela'
'Robertson, Larry W.'
'Lehmler, Hans-Joachim'
'Parkin, Sean'

_publ_section_title
;
 2,4,5-Trichloro-1-iodobenzene
;
_journal_issue 7
_journal_name_full 'Acta Crystallographica Section E'
_journal_page_first o1048
_journal_page_last o1049
_journal_paper_doi 10.1107/S1600536803013977
_journal_volume 59
_journal_year 2003
_chemical_formula_moiety 'C6 H2 Cl3 I'
_chemical_formula_sum 'C6 H2 Cl3 I'
_chemical_formula_weight 307.33
_chemical_name_systematic ?
_space_group_IT_number 14
_symmetry_cell_setting monoclinic
_symmetry_space_group_name_Hall '-P 2yn'
_symmetry_space_group_name_H-M 'P 1 21/n 1'
_atom_sites_solution_hydrogens geom
_atom_sites_solution_primary direct
_atom_sites_solution_secondary difmap
_audit_creation_method SHELXL-97
_cell_angle_alpha 90.00
_cell_angle_beta 100.87(3)
_cell_angle_gamma 90.00
_cell_formula_units_Z 2
_cell_length_a 3.9191(8)
_cell_length_b 10.894(2)
_cell_length_c 9.852(2)
_cell_measurement_reflns_used 993
_cell_measurement_temperature 90.0(2)
_cell_measurement_theta_max 27.48
_cell_measurement_theta_min 1.00
_cell_volume 413.08(15)
_computing_cell_refinement 'SCALEPACK (Otwinowski & Minor, 1997)'
_computing_data_collection 'COLLECT (Nonius, 1998)'
_computing_data_reduction 'DENZO-SMN (Otwinowski & Minor, 1997)'
_computing_molecular_graphics 'XP in Siemens SHELXTL (Sheldrick, 1994)'
_computing_publication_material
;
SHELX97-2 (Sheldrick, 1997) and local procedures
;
_computing_structure_refinement 'SHELXL97 (Sheldrick, 1997)'
_computing_structure_solution 'SHELXS97 (Sheldrick, 1990)'
_diffrn_ambient_temperature 90.0(2)
_diffrn_detector_area_resol_mean 18
_diffrn_measured_fraction_theta_full 0.994
_diffrn_measured_fraction_theta_max 0.994
_diffrn_measurement_device_type 'Nonius KappaCCD'
_diffrn_measurement_method '\w scans at fixed \c = 55\%'
_diffrn_radiation_monochromator graphite
_diffrn_radiation_source 'fine-focus sealed tube'
_diffrn_radiation_type MoK\a
_diffrn_radiation_wavelength 0.71073
_diffrn_reflns_av_R_equivalents 0.0347
_diffrn_reflns_av_sigmaI/netI 0.0216
_diffrn_reflns_limit_h_max 5
_diffrn_reflns_limit_h_min -4
_diffrn_reflns_limit_k_max 14
_diffrn_reflns_limit_k_min -13
_diffrn_reflns_limit_l_max 12
_diffrn_reflns_limit_l_min -12
_diffrn_reflns_number 6306
_diffrn_reflns_theta_full 27.51
_diffrn_reflns_theta_max 27.51
_diffrn_reflns_theta_min 2.82
_diffrn_standards_number 0
_exptl_absorpt_coefficient_mu 4.762
_exptl_absorpt_correction_T_max 0.621
_exptl_absorpt_correction_T_min 0.570
_exptl_absorpt_correction_type multi-scan
_exptl_absorpt_process_details '(SADABS; Sheldrick, 1997)'
_exptl_crystal_colour colourless
_exptl_crystal_density_diffrn 2.471
_exptl_crystal_density_method 'not measured'
_exptl_crystal_description block
_exptl_crystal_F_000 284
_exptl_crystal_size_max 0.20
_exptl_crystal_size_mid 0.10
_exptl_crystal_size_min 0.10
_refine_diff_density_max 0.644
_refine_diff_density_min -0.721
_refine_ls_extinction_coef 0.011(2)
_refine_ls_extinction_expression Fc^*^=kFc[1+0.001xFc^2^\l^3^/sin(2\q)]^-1/4^
_refine_ls_extinction_method SHELXL97
_refine_ls_goodness_of_fit_ref 1.350
_refine_ls_hydrogen_treatment constr
_refine_ls_matrix_type full
_refine_ls_number_parameters 56
_refine_ls_number_reflns 936
_refine_ls_number_restraints 5
_refine_ls_restrained_S_all 1.352
_refine_ls_R_factor_all 0.0373
_refine_ls_R_factor_gt 0.0352
_refine_ls_shift/su_max <0.001
_refine_ls_shift/su_mean 0.000
_refine_ls_structure_factor_coef Fsqd
_refine_ls_weighting_details 'calc w = 1/[\s^2^(Fo^2^))^2^+1.7326P] where P = (Fo^2^+2Fc^2^)/3'
_refine_ls_weighting_scheme calc
_refine_ls_wR_factor_gt 0.0770
_refine_ls_wR_factor_ref 0.0779
_reflns_number_gt 884
_reflns_number_total 936
_reflns_threshold_expression I>2\s(I)
_cod_data_source_file om6149.cif
_cod_data_source_block I
_cod_original_cell_volume 413.07(15)
_cod_original_sg_symbol_H-M 'P 21/n'
_cod_database_code 2202840
_cod_database_fobs_code 2202840

loop_
_symmetry_equiv_pos_as_xyz
'x, y, z'
'-x+1/2, y+1/2, -z+1/2'
'-x, -y, -z'
'x-1/2, -y-1/2, z-1/2'

loop_
_atom_site_label
_atom_site_fract_x
_atom_site_fract_y
_atom_site_fract_z
_atom_site_U_iso_or_equiv
_atom_site_adp_type
_atom_site_calc_flag
_atom_site_refinement_flags
_atom_site_occupancy
_atom_site_disorder_assembly
_atom_site_disorder_group
_atom_site_type_symbol
Cl1 0.151(2) 0.4432(7) 0.2017(8) 0.0208(4) Uani d PD 0.6201(14) . . Cl
I1 0.1386(9) 0.4246(2) 0.1821(3) 0.0208(4) Uani d PD 0.3799(14) . . I
Cl2 -0.063(3) 0.2275(4) 0.4017(10) 0.0314(7) Uani d PD 0.8799(14) . . Cl
I2 -0.060(6) 0.2056(10) 0.403(2) 0.0314(7) Uani d PD 0.1201(14) . . I
C1 0.0622(11) 0.4691(4) 0.3699(4) 0.0249(9) Uani d D 1 . . C
C2 -0.0299(11) 0.3787(4) 0.4563(5) 0.0258(9) Uani d D 1 . . C
C3 -0.0924(11) 0.4098(4) 0.5855(5) 0.0263(9) Uani d . 1 . . C
H3 -0.1562 0.3480 0.6441 0.032 Uiso calc R 1 . . H

loop_
_atom_site_aniso_label
_atom_site_aniso_U_11
_atom_site_aniso_U_22
_atom_site_aniso_U_33
_atom_site_aniso_U_12
_atom_site_aniso_U_13
_atom_site_aniso_U_23
Cl1 0.0303(4) 0.0179(10) 0.0161(9) 0.0004(6) 0.0089(6) -0.0089(5)
I1 0.0303(4) 0.0179(10) 0.0161(9) 0.0004(6) 0.0089(6) -0.0089(5)
Cl2 0.0475(6) 0.0129(19) 0.0321(6) -0.0048(19) 0.0033(4) 0.0012(17)
I2 0.0475(6) 0.0129(19) 0.0321(6) -0.0048(19) 0.0033(4) 0.0012(17)
C1 0.0204(19) 0.031(2) 0.021(2) 0.0020(17) -0.0018(15) 0.0022(17)
C2 0.022(2) 0.026(2) 0.026(2) -0.0012(16) -0.0048(16) 0.0023(17)
C3 0.021(2) 0.030(2) 0.026(2) -0.0012(17) -0.0018(16) 0.0066(17)

loop_
_atom_type_symbol
_atom_type_description
_atom_type_scat_dispersion_real
_atom_type_scat_dispersion_imag
_atom_type_scat_source
C C 0.0033 0.0016 'International Tables Vol C Tables 4.2.6.8 and 6.1.1.4'
H H 0.0000 0.0000 'International Tables Vol C Tables 4.2.6.8 and 6.1.1.4'
Cl Cl 0.1484 0.1585 'International Tables Vol C Tables 4.2.6.8 and 6.1.1.4'
I I -0.4742 1.8119 'International Tables Vol C Tables 4.2.6.8 and 6.1.1.4'

loop_
_geom_angle_atom_site_label_1
_geom_angle_atom_site_label_2
_geom_angle_atom_site_label_3
_geom_angle_site_symmetry_1
_geom_angle_site_symmetry_3
_geom_angle
C3 C1 C2 3_566 . 119.7(4)
C3 C1 Cl1 3_566 . 115.2(4)
C2 C1 Cl1 . . 125.1(4)
C3 C1 I1 3_566 . 120.5(3)
C2 C1 I1 . . 119.8(3)
C3 C2 C1 . . 120.0(4)
C3 C2 Cl2 . . 120.3(5)
C1 C2 Cl2 . . 119.7(5)
C3 C2 I2 . . 118.0(7)
C1 C2 I2 . . 121.9(7)
C2 C3 C1 . 3_566 120.3(4)
C2 C3 H3 . . 119.8
C1 C3 H3 3_566 . 119.8

loop_
_geom_bond_atom_site_label_1
_geom_bond_atom_site_label_2
_geom_bond_site_symmetry_2
_geom_bond_distance
_geom_bond_publ_flag
Cl1 C1 . 1.778(8) ?
I1 C1 . 1.989(5) ?
Cl2 C2 . 1.729(7) ?
I2 C2 . 1.955(12) ?
C1 C3 3_566 1.389(6) ?
C1 C2 . 1.393(6) ?
C2 C3 . 1.383(6) ?
C3 C1 3_566 1.389(6) ?
C3 H3 . 0.9500 ?

loop_
_geom_torsion_atom_site_label_1
_geom_torsion_atom_site_label_2
_geom_torsion_atom_site_label_3
_geom_torsion_atom_site_label_4
_geom_torsion_site_symmetry_1
_geom_torsion_site_symmetry_4
_geom_torsion
C3 C1 C2 C3 3_566 . 0.3(7)
Cl1 C1 C2 C3 . . 179.9(5)
I1 C1 C2 C3 . . -178.3(3)
C3 C1 C2 Cl2 3_566 . -179.3(5)
Cl1 C1 C2 Cl2 . . 0.4(7)
I1 C1 C2 Cl2 . . 2.2(6)
C3 C1 C2 I2 3_566 . -177.7(8)
Cl1 C1 C2 I2 . . 2.0(10)
I1 C1 C2 I2 . . 3.8(9)
C1 C2 C3 C1 . 3_566 -0.3(7)
Cl2 C2 C3 C1 . 3_566 179.3(5)
I2 C2 C3 C1 . 3_566 177.8(8)
